data_4087161
loop_
_publ_author_name
'Burcher, Benjamin'
'Sanders, Kevin J.'
'Benda, Ladislav'
'Pintacuda, Guido'
'Jeanneau, Erwann'
'Danopoulos, Andreas A.'
'Braunstein, Pierre'
'Olivier-Bourbigou, H\'el\`ene'
'Breuil, Pierre-Alain R.'

_publ_section_title
;
 Straightforward Access to Stable, 16-Valence-Electron
 Phosphine-Stabilized Fe0 Olefin Complexes and Their Reactivity
;
_journal_issue 3
_journal_name_full Organometallics
_journal_page_first 605
_journal_paper_doi 10.1021/acs.organomet.6b00803
_journal_volume 36
_journal_year 2017
_chemical_formula_moiety 'C54 H52 Fe1 P4'
_chemical_formula_sum 'C54 H52 Fe P4'
_chemical_formula_weight 880.75
_space_group_IT_number 14
_symmetry_cell_setting monoclinic
_symmetry_space_group_name_Hall '-P 2ybc'
_symmetry_space_group_name_H-M 'P 1 21/c 1'
_atom_sites_solution_hydrogens difmap
_atom_sites_solution_primary direct
_cell_angle_alpha 90
_cell_angle_beta 106.233(13)
_cell_angle_gamma 90
_cell_formula_units_Z 4
_cell_length_a 23.275(3)
_cell_length_b 10.8131(12)
_cell_length_c 17.896(2)
_cell_measurement_reflns_used 6795
_cell_measurement_temperature 150
_cell_measurement_theta_max 28.8840
_cell_measurement_theta_min 3.2290
_cell_volume 4324.4(9)
_computing_cell_refinement 'CrysAlisPro 1.171.38.43 (Rigaku OD, 2015)'
_computing_data_collection 'CrysAlisPro 1.171.38.43 (Rigaku OD, 2015)'
_computing_data_reduction 'CrysAlisPro 1.171.38.43 (Rigaku OD, 2015)'
_computing_molecular_graphics 'CAMERON (Watkin et al., 1996)'
_computing_publication_material 'CRYSTALS (Betteridge et al., 2003)'
_computing_structure_refinement 'CRYSTALS (Betteridge et al., 2003)'
_computing_structure_solution 'SHELXS 86 (Sheldrick, 1986)'
_diffrn_ambient_environment N~2~
_diffrn_ambient_temperature 150
_diffrn_detector 'CCD plate'
_diffrn_detector_area_resol_mean 10.4685
_diffrn_detector_type Atlas
_diffrn_measured_fraction_theta_full 0.989
_diffrn_measured_fraction_theta_max 0.881
_diffrn_measurement_device 'four-circle diffractometer'
_diffrn_measurement_device_type 'Xcalibur, Atlas, Gemini ultra'
_diffrn_measurement_method \w
_diffrn_radiation_monochromator graphite
_diffrn_radiation_probe x-ray
_diffrn_radiation_type 'Mo K\a'
_diffrn_radiation_wavelength 0.71073
_diffrn_reflns_av_R_equivalents 0.161
_diffrn_reflns_limit_h_max 31
_diffrn_reflns_limit_h_min -30
_diffrn_reflns_limit_k_max 14
_diffrn_reflns_limit_k_min -15
_diffrn_reflns_limit_l_max 23
_diffrn_reflns_limit_l_min -24
_diffrn_reflns_number 52320
_diffrn_reflns_theta_full 25.702
_diffrn_reflns_theta_max 29.679
_diffrn_reflns_theta_min 2.965
_diffrn_source 'fine-focus sealed X-ray tube'
_diffrn_source_type 'Enhance (Mo) X-ray Source'
_diffrn_standards_number 0
_exptl_absorpt_coefficient_mu 0.535
_exptl_absorpt_correction_T_max 0.950
_exptl_absorpt_correction_T_min 0.879
_exptl_absorpt_correction_type analytical
_exptl_absorpt_process_details
;
CrysAlisPro 1.171.38.43 (Rigaku Oxford Diffraction, 2015)
Analytical numeric absorption correction using a multifaceted crystal
            model based on expressions derived by R.C. Clark & J.S. Reid.
(Clark, R. C. & Reid, J. S. (1995). Acta Cryst. A51, 887-897)
Empirical absorption correction using spherical harmonics,
 implemented in SCALE3 ABSPACK scaling algorithm.
;
_exptl_crystal_colour 'dark red'
_exptl_crystal_density_diffrn 1.353
_exptl_crystal_density_method 'not measured'
_exptl_crystal_description needle
_exptl_crystal_F_000 1848
_exptl_crystal_size_max 0.275
_exptl_crystal_size_mid 0.108
_exptl_crystal_size_min 0.105
_refine_diff_density_max 2.21
_refine_diff_density_min -1.43
_refine_ls_extinction_method None
_refine_ls_goodness_of_fit_ref 0.9216
_refine_ls_hydrogen_treatment noref
_refine_ls_matrix_type full
_refine_ls_number_parameters 532
_refine_ls_number_reflns 8665
_refine_ls_number_restraints 0
_refine_ls_R_factor_all 0.1300
_refine_ls_R_factor_gt 0.0918
_refine_ls_shift/su_max 0.0003123
_refine_ls_shift/su_mean 0.0000422
_refine_ls_structure_factor_coef Fsqd
_refine_ls_weighting_details
;
 Method, part 1, Chebychev polynomial, (Watkin, 1994, Prince, 1982) 
 [weight] = 1.0/[A~0~*T~0~(x)+A~1~*T~1~(x) ... +A~n-1~]*T~n-1~(x)] 
 where A~i~ are the Chebychev coefficients listed below and x= Fcalc/Fmax 
 Method = Robust Weighting (Prince, 1982) 
 W = [weight] * [1-(deltaF/6*sigmaF)^2^]^2^ 
 A~i~ are: 
 417. 619. 321. 82.3 
;
_refine_ls_weighting_scheme calc
_refine_ls_wR_factor_all 0.2907
_refine_ls_wR_factor_gt 0.2506
_refine_ls_wR_factor_ref 0.2907
_reflns_limit_h_max 30
_reflns_limit_h_min -31
_reflns_limit_k_max 15
_reflns_limit_k_min 0
_reflns_limit_l_max 24
_reflns_limit_l_min 0
_reflns_number_gt 5727
_reflns_number_total 10776
_reflns_threshold_expression I>2.0\s(I)
_oxford_diffrn_Wilson_B_factor 1.85
_oxford_diffrn_Wilson_scale 0.86
_oxford_refine_ls_r_factor_ref 0.1300
_oxford_refine_ls_scale 0.692(3)
_oxford_reflns_number_all 8665
_oxford_reflns_threshold_expression_ref I>-3.0\s(I)
_cod_data_source_file om6b00803_si_002.cif
_cod_data_source_block 1
_cod_original_sg_symbol_H-M 'P 1 21/c 1 '
_cod_original_formula_sum 'C54 H52 Fe1 P4'
_cod_database_code 4087161
_oxdiff_exptl_absorpt_empirical_full_min 0.860
_oxdiff_exptl_absorpt_empirical_full_max 2.121
_oxdiff_exptl_absorpt_empirical_details
;
Empirical correction (ABSPACK) includes:
- Absorption correction using spherical harmonics
- Frame scaling
;

loop_
_symmetry_equiv_pos_as_xyz
x,y,z
-x,-y,-z
-x,y+1/2,-z+1/2
x,-y+1/2,z+1/2

loop_
_atom_site_label
_atom_site_type_symbol
_atom_site_fract_x
_atom_site_fract_y
_atom_site_fract_z
_atom_site_U_iso_or_equiv
_atom_site_occupancy
_atom_site_adp_type
Fe1 Fe 0.25572(5) 0.07595(9) 0.32449(6) 0.0197 1.0000 Uani
P2 P 0.32449(9) 0.16976(18) 0.27797(11) 0.0221 1.0000 Uani
C3 C 0.2965(4) 0.1795(7) 0.1686(4) 0.0249 1.0000 Uani
C4 C 0.2586(4) 0.0668(8) 0.1398(5) 0.0278 1.0000 Uani
P5 P 0.20445(9) 0.05814(17) 0.19906(11) 0.0213 1.0000 Uani
C6 C 0.1609(4) -0.0819(8) 0.1611(5) 0.0289 1.0000 Uani
C7 C 0.1085(4) -0.1050(8) 0.1809(5) 0.0310 1.0000 Uani
C8 C 0.0716(4) -0.2053(8) 0.1496(6) 0.0370 1.0000 Uani
C9 C 0.0881(4) -0.2840(8) 0.0975(6) 0.0390 1.0000 Uani
C10 C 0.1408(4) -0.2638(8) 0.0783(6) 0.0399 1.0000 Uani
C11 C 0.1769(4) -0.1631(7) 0.1088(5) 0.0301 1.0000 Uani
H111 H 0.2117 -0.1494 0.0940 0.0451 1.0000 Uiso
H101 H 0.1519 -0.3177 0.0452 0.0520 1.0000 Uiso
H91 H 0.0639 -0.3507 0.0763 0.0520 1.0000 Uiso
H81 H 0.0361 -0.2182 0.1636 0.0499 1.0000 Uiso
H71 H 0.0974 -0.0521 0.2151 0.0441 1.0000 Uiso
C12 C 0.1507(3) 0.1751(7) 0.1463(4) 0.0232 1.0000 Uani
C13 C 0.1011(4) 0.1495(7) 0.0839(4) 0.0272 1.0000 Uani
C14 C 0.0628(4) 0.2428(9) 0.0443(5) 0.0338 1.0000 Uani
C15 C 0.0747(4) 0.3643(8) 0.0691(5) 0.0319 1.0000 Uani
C16 C 0.1238(4) 0.3924(7) 0.1294(5) 0.0300 1.0000 Uani
C17 C 0.1612(4) 0.2987(7) 0.1674(5) 0.0266 1.0000 Uani
H171 H 0.1947 0.3183 0.2093 0.0392 1.0000 Uiso
H161 H 0.1328 0.4748 0.1454 0.0419 1.0000 Uiso
H151 H 0.0503 0.4265 0.0423 0.0452 1.0000 Uiso
H141 H 0.0299 0.2237 0.0037 0.0462 1.0000 Uiso
H131 H 0.0924 0.0679 0.0687 0.0412 1.0000 Uiso
H42 H 0.2834 -0.0065 0.1484 0.0428 1.0000 Uiso
H41 H 0.2380 0.0756 0.0848 0.0429 1.0000 Uiso
H31 H 0.3302 0.1818 0.1464 0.0353 1.0000 Uiso
H32 H 0.2725 0.2523 0.1539 0.0346 1.0000 Uiso
C18 C 0.3530(4) 0.3298(7) 0.2993(5) 0.0258 1.0000 Uani
C19 C 0.3275(4) 0.4300(7) 0.2522(4) 0.0261 1.0000 Uani
C20 C 0.3468(4) 0.5524(7) 0.2725(5) 0.0324 1.0000 Uani
C21 C 0.3936(4) 0.5747(8) 0.3385(5) 0.0331 1.0000 Uani
C22 C 0.4199(4) 0.4776(8) 0.3850(5) 0.0315 1.0000 Uani
C23 C 0.3995(4) 0.3572(8) 0.3656(5) 0.0301 1.0000 Uani
H231 H 0.4174 0.2933 0.3994 0.0411 1.0000 Uiso
H221 H 0.4521 0.4912 0.4283 0.0450 1.0000 Uiso
H211 H 0.4062 0.6560 0.3505 0.0459 1.0000 Uiso
H201 H 0.3283 0.6173 0.2405 0.0472 1.0000 Uiso
H191 H 0.2964 0.4157 0.2070 0.0410 1.0000 Uiso
C24 C 0.3962(4) 0.0864(8) 0.2819(4) 0.0262 1.0000 Uani
C25 C 0.3924(4) -0.0397(8) 0.2650(5) 0.0289 1.0000 Uani
C26 C 0.4416(4) -0.1081(7) 0.2603(4) 0.0291 1.0000 Uani
C27 C 0.4967(4) -0.0520(8) 0.2734(5) 0.0277 1.0000 Uani
C28 C 0.5020(4) 0.0738(8) 0.2909(5) 0.0307 1.0000 Uani
C29 C 0.4522(4) 0.1399(7) 0.2944(5) 0.0274 1.0000 Uani
H291 H 0.4562 0.2242 0.3051 0.0389 1.0000 Uiso
H281 H 0.5396 0.1108 0.3021 0.0428 1.0000 Uiso
H271 H 0.5302 -0.0983 0.2709 0.0409 1.0000 Uiso
H261 H 0.4380 -0.1916 0.2489 0.0421 1.0000 Uiso
H251 H 0.3557 -0.0817 0.2575 0.0420 1.0000 Uiso
P30 P 0.30619(8) 0.07301(17) 0.44952(10) 0.0198 1.0000 Uani
C31 C 0.2517(4) 0.0681(7) 0.5073(4) 0.0249 1.0000 Uani
C32 C 0.2061(4) 0.1704(7) 0.4763(5) 0.0255 1.0000 Uani
P33 P 0.18913(9) 0.18128(18) 0.36635(11) 0.0211 1.0000 Uani
C34 C 0.1714(4) 0.3526(7) 0.3627(4) 0.0246 1.0000 Uani
C35 C 0.2074(4) 0.4383(8) 0.3410(5) 0.0303 1.0000 Uani
C36 C 0.1992(4) 0.5640(8) 0.3474(5) 0.0338 1.0000 Uani
C37 C 0.1533(4) 0.6075(7) 0.3771(5) 0.0313 1.0000 Uani
C38 C 0.1172(4) 0.5203(8) 0.4010(5) 0.0319 1.0000 Uani
C39 C 0.1261(4) 0.3927(7) 0.3935(5) 0.0260 1.0000 Uani
H391 H 0.1021 0.3361 0.4110 0.0418 1.0000 Uiso
H381 H 0.0871 0.5467 0.4209 0.0460 1.0000 Uiso
H371 H 0.1473 0.6920 0.3820 0.0462 1.0000 Uiso
H361 H 0.2232 0.6206 0.3310 0.0480 1.0000 Uiso
H351 H 0.2390 0.4098 0.3223 0.0431 1.0000 Uiso
C40 C 0.1119(4) 0.1192(7) 0.3354(5) 0.0272 1.0000 Uani
C41 C 0.0681(3) 0.1692(7) 0.2736(4) 0.0247 1.0000 Uani
C42 C 0.0117(4) 0.1186(8) 0.2495(5) 0.0331 1.0000 Uani
C43 C -0.0017(4) 0.0111(9) 0.2844(6) 0.0371 1.0000 Uani
C44 C 0.0417(4) -0.0397(8) 0.3467(5) 0.0310 1.0000 Uani
C45 C 0.0977(4) 0.0127(8) 0.3713(5) 0.0292 1.0000 Uani
H451 H 0.1267 -0.0222 0.4129 0.0419 1.0000 Uiso
H441 H 0.0333 -0.1108 0.3711 0.0501 1.0000 Uiso
H431 H -0.0397 -0.0236 0.2684 0.0510 1.0000 Uiso
H421 H -0.0176 0.1544 0.2086 0.0468 1.0000 Uiso
H411 H 0.0765 0.2411 0.2490 0.0390 1.0000 Uiso
H322 H 0.2240 0.2486 0.4969 0.0385 1.0000 Uiso
H321 H 0.1696 0.1560 0.4900 0.0390 1.0000 Uiso
H312 H 0.2718 0.0825 0.5627 0.0372 1.0000 Uiso
H311 H 0.2322 -0.0116 0.5016 0.0369 1.0000 Uiso
C46 C 0.3518(3) 0.2029(7) 0.5008(4) 0.0236 1.0000 Uani
C47 C 0.4061(4) 0.1905(7) 0.5599(5) 0.0267 1.0000 Uani
C48 C 0.4351(4) 0.2929(8) 0.5961(5) 0.0291 1.0000 Uani
C49 C 0.4122(4) 0.4110(7) 0.5797(4) 0.0258 1.0000 Uani
C50 C 0.3584(4) 0.4258(7) 0.5226(5) 0.0273 1.0000 Uani
C51 C 0.3297(4) 0.3223(7) 0.4811(4) 0.0236 1.0000 Uani
H511 H 0.2952 0.3335 0.4411 0.0344 1.0000 Uiso
H501 H 0.3420 0.5038 0.5121 0.0381 1.0000 Uiso
H491 H 0.4332 0.4781 0.6058 0.0369 1.0000 Uiso
H481 H 0.4715 0.2824 0.6341 0.0411 1.0000 Uiso
H471 H 0.4213 0.1124 0.5737 0.0400 1.0000 Uiso
C52 C 0.3555(4) -0.0579(6) 0.4883(4) 0.0215 1.0000 Uani
C53 C 0.3425(4) -0.1490(7) 0.5371(5) 0.0273 1.0000 Uani
C54 C 0.3808(4) -0.2473(8) 0.5631(5) 0.0333 1.0000 Uani
C55 C 0.4331(4) -0.2575(8) 0.5412(5) 0.0314 1.0000 Uani
C56 C 0.4475(4) -0.1685(8) 0.4932(5) 0.0308 1.0000 Uani
C57 C 0.4087(4) -0.0718(7) 0.4666(5) 0.0279 1.0000 Uani
H571 H 0.4188 -0.0123 0.4334 0.0411 1.0000 Uiso
H561 H 0.4834 -0.1747 0.4794 0.0450 1.0000 Uiso
H551 H 0.4589 -0.3240 0.5593 0.0461 1.0000 Uiso
H541 H 0.3710 -0.3078 0.5947 0.0479 1.0000 Uiso
H531 H 0.3074 -0.1418 0.5528 0.0379 1.0000 Uiso
C58 C 0.2728(4) -0.1122(7) 0.3133(4) 0.0240 1.0000 Uani
C59 C 0.2245(4) -0.0962(7) 0.3476(5) 0.0282 1.0000 Uani
H592 H 0.1846 -0.1226 0.3165 0.0399 1.0000 Uiso
H591 H 0.2305 -0.1213 0.4017 0.0400 1.0000 Uiso
H582 H 0.3117 -0.1438 0.3465 0.0400 1.0000 Uiso
H581 H 0.2647 -0.1480 0.2612 0.0404 1.0000 Uiso

loop_
_atom_site_aniso_label
_atom_site_aniso_U_11
_atom_site_aniso_U_22
_atom_site_aniso_U_33
_atom_site_aniso_U_23
_atom_site_aniso_U_13
_atom_site_aniso_U_12
Fe1 0.0270(5) 0.0202(5) 0.0144(5) 0.0001(4) 0.0102(4) -0.0005(4)
P2 0.0297(10) 0.0210(9) 0.0192(9) 0.0004(7) 0.0129(8) 0.0003(7)
C3 0.034(4) 0.030(4) 0.014(3) 0.005(3) 0.012(3) 0.001(3)
C4 0.033(4) 0.031(4) 0.025(4) 0.005(3) 0.017(3) 0.005(3)
P5 0.0267(9) 0.0216(9) 0.0177(9) -0.0004(7) 0.0095(7) -0.0001(7)
C6 0.033(4) 0.031(4) 0.022(4) 0.001(3) 0.007(3) -0.001(3)
C7 0.037(4) 0.030(4) 0.028(4) 0.005(3) 0.013(4) -0.002(3)
C8 0.039(5) 0.027(4) 0.042(5) -0.002(4) 0.008(4) 0.000(4)
C9 0.042(5) 0.026(4) 0.041(5) -0.009(4) -0.003(4) -0.003(4)
C10 0.045(5) 0.026(4) 0.046(5) -0.006(4) 0.009(4) 0.000(4)
C11 0.042(5) 0.022(4) 0.028(4) -0.005(3) 0.013(4) 0.005(3)
C12 0.028(4) 0.031(4) 0.013(3) 0.003(3) 0.010(3) 0.001(3)
C13 0.042(5) 0.027(4) 0.015(3) -0.004(3) 0.013(3) 0.001(3)
C14 0.036(5) 0.040(5) 0.025(4) -0.004(4) 0.009(4) 0.001(4)
C15 0.033(4) 0.038(5) 0.027(4) 0.009(3) 0.012(4) 0.012(4)
C16 0.044(5) 0.024(4) 0.028(4) 0.003(3) 0.019(4) 0.005(3)
C17 0.033(4) 0.023(4) 0.025(4) 0.003(3) 0.011(3) 0.003(3)
C18 0.033(4) 0.018(3) 0.032(4) -0.001(3) 0.017(3) -0.001(3)
C19 0.042(5) 0.017(3) 0.023(4) 0.001(3) 0.015(3) -0.001(3)
C20 0.053(5) 0.018(4) 0.030(4) 0.006(3) 0.019(4) 0.004(3)
C21 0.048(5) 0.024(4) 0.031(4) -0.002(3) 0.019(4) -0.007(4)
C22 0.036(4) 0.038(5) 0.024(4) 0.000(3) 0.015(3) -0.004(4)
C23 0.030(4) 0.037(4) 0.029(4) 0.000(3) 0.019(3) -0.004(3)
C24 0.034(4) 0.031(4) 0.019(4) 0.002(3) 0.017(3) 0.002(3)
C25 0.037(4) 0.029(4) 0.025(4) 0.006(3) 0.016(3) 0.000(3)
C26 0.048(5) 0.025(4) 0.016(3) -0.001(3) 0.013(3) 0.000(3)
C27 0.031(4) 0.034(4) 0.020(4) 0.002(3) 0.010(3) 0.004(3)
C28 0.032(4) 0.034(4) 0.031(4) 0.005(3) 0.016(4) -0.002(3)
C29 0.033(4) 0.025(4) 0.028(4) -0.002(3) 0.014(3) 0.000(3)
P30 0.0261(9) 0.0213(9) 0.0139(8) -0.0005(7) 0.0085(7) 0.0006(7)
C31 0.038(4) 0.022(3) 0.019(3) 0.000(3) 0.015(3) 0.000(3)
C32 0.034(4) 0.022(4) 0.027(4) 0.001(3) 0.019(3) -0.001(3)
P33 0.0273(10) 0.0219(9) 0.0171(8) 0.0016(7) 0.0113(7) 0.0011(7)
C34 0.035(4) 0.022(3) 0.019(3) -0.004(3) 0.010(3) 0.004(3)
C35 0.028(4) 0.039(5) 0.027(4) -0.004(3) 0.011(3) 0.000(3)
C36 0.042(5) 0.036(5) 0.027(4) -0.003(3) 0.015(4) -0.003(4)
C37 0.047(5) 0.020(4) 0.027(4) -0.005(3) 0.010(4) 0.003(3)
C38 0.043(5) 0.028(4) 0.030(4) 0.004(3) 0.019(4) 0.006(4)
C39 0.032(4) 0.022(3) 0.029(4) -0.004(3) 0.016(3) -0.005(3)
C40 0.031(4) 0.023(4) 0.034(4) -0.007(3) 0.018(3) -0.007(3)
C41 0.024(4) 0.029(4) 0.023(4) -0.001(3) 0.010(3) 0.000(3)
C42 0.035(5) 0.033(4) 0.032(4) -0.001(4) 0.012(4) -0.001(4)
C43 0.030(4) 0.040(5) 0.047(5) -0.010(4) 0.020(4) -0.008(4)
C44 0.040(5) 0.029(4) 0.029(4) -0.002(3) 0.019(4) -0.005(3)
C45 0.033(4) 0.036(4) 0.022(4) 0.003(3) 0.013(3) 0.001(3)
C46 0.026(4) 0.030(4) 0.019(3) 0.003(3) 0.013(3) -0.001(3)
C47 0.031(4) 0.026(4) 0.027(4) -0.005(3) 0.015(3) -0.002(3)
C48 0.028(4) 0.039(4) 0.024(4) -0.003(3) 0.014(3) -0.001(3)
C49 0.035(4) 0.028(4) 0.019(4) -0.007(3) 0.014(3) -0.006(3)
C50 0.040(4) 0.015(3) 0.030(4) -0.006(3) 0.014(4) -0.002(3)
C51 0.038(4) 0.018(3) 0.019(3) 0.001(3) 0.015(3) -0.002(3)
C52 0.036(4) 0.016(3) 0.013(3) -0.003(2) 0.007(3) -0.002(3)
C53 0.043(5) 0.016(3) 0.026(4) 0.002(3) 0.014(4) 0.001(3)
C54 0.037(5) 0.022(4) 0.041(5) 0.006(3) 0.011(4) -0.002(3)
C55 0.041(5) 0.027(4) 0.022(4) 0.008(3) 0.002(4) 0.008(3)
C56 0.031(4) 0.032(4) 0.032(4) -0.005(3) 0.013(4) 0.004(3)
C57 0.033(4) 0.020(3) 0.034(4) 0.005(3) 0.015(4) 0.000(3)
C58 0.034(4) 0.021(3) 0.017(3) 0.001(3) 0.008(3) 0.004(3)
C59 0.039(4) 0.026(4) 0.024(4) 0.004(3) 0.017(3) -0.004(3)

loop_
_atom_type_symbol
_atom_type_scat_dispersion_real
_atom_type_scat_dispersion_imag
_atom_type_scat_Cromer_Mann_a1
_atom_type_scat_Cromer_Mann_b1
_atom_type_scat_Cromer_Mann_a2
_atom_type_scat_Cromer_Mann_b2
_atom_type_scat_Cromer_Mann_a3
_atom_type_scat_Cromer_Mann_b3
_atom_type_scat_Cromer_Mann_a4
_atom_type_scat_Cromer_Mann_b4
_atom_type_scat_Cromer_Mann_c
_atom_type_scat_source
C 0.0033 0.0016 2.3100 20.8439 1.0200 10.2075 1.5886 0.5687 0.8650 51.6512 0.2156 'International Tables Vol C 4.2.6.8 and 6.1.1.4'
H 0.0000 0.0000 0.4930 10.5109 0.3229 26.1257 0.1402 3.1424 0.0408 57.7998 0.0030 'International Tables Vol C 4.2.6.8 and 6.1.1.4'
N 0.0061 0.0033 12.2126 0.0057 3.1322 9.8933 2.0125 28.9975 1.1663 0.5826 -11.5290 'International Tables Vol C 4.2.6.8 and 6.1.1.4'
O 0.0106 0.0060 3.0485 13.2771 2.2868 5.7011 1.5463 0.3239 0.8670 32.9089 0.2508 'International Tables Vol C 4.2.6.8 and 6.1.1.4'
P 0.1023 0.0942 6.4345 1.9067 4.1791 27.1570 1.7800 0.5260 1.4908 68.1645 1.1149 'International Tables Vol C 4.2.6.8 and 6.1.1.4'
Fe 0.3463 0.8444 11.7695 4.7611 7.3573 0.3072 3.5222 15.3535 2.3045 76.8805 1.0369 'International Tables Vol C 4.2.6.8 and 6.1.1.4'

loop_
_geom_angle_atom_site_label_1
_geom_angle_atom_site_label_2
_geom_angle_atom_site_label_3
_geom_angle
_geom_angle_publ_flag
P2 Fe1 P5 84.39(8) yes
P2 Fe1 P30 98.59(8) yes
P5 Fe1 P30 174.23(9) yes
P2 Fe1 P33 122.16(8) yes
P5 Fe1 P33 98.99(8) yes
P30 Fe1 P33 83.66(8) yes
P2 Fe1 C58 103.3(2) yes
P5 Fe1 C58 83.3(2) yes
P30 Fe1 C58 91.2(2) yes
P33 Fe1 C58 134.6(2) yes
P2 Fe1 C59 143.4(2) yes
P5 Fe1 C59 90.3(2) yes
P30 Fe1 C59 84.4(2) yes
P33 Fe1 C59 94.4(2) yes
C58 Fe1 C59 40.2(3) yes
Fe1 P2 C3 109.6(3) yes
Fe1 P2 C18 126.7(2) yes
C3 P2 C18 99.3(4) yes
Fe1 P2 C24 119.2(3) yes
C3 P2 C24 96.4(3) yes
C18 P2 C24 100.1(4) yes
P2 C3 C4 108.0(5) yes
P2 C3 H31 109.9 no
C4 C3 H31 109.9 no
P2 C3 H32 109.7 no
C4 C3 H32 109.3 no
H31 C3 H32 110.0 no
C3 C4 P5 105.6(5) yes
C3 C4 H42 110.1 no
P5 C4 H42 109.7 no
C3 C4 H41 110.1 no
P5 C4 H41 111.1 no
H42 C4 H41 110.2 no
C4 P5 Fe1 108.1(3) yes
C4 P5 C6 102.8(4) yes
Fe1 P5 C6 121.7(3) yes
C4 P5 C12 98.3(3) yes
Fe1 P5 C12 123.4(2) yes
C6 P5 C12 98.6(4) yes
P5 C6 C7 119.2(6) yes
P5 C6 C11 122.5(6) yes
C7 C6 C11 118.3(8) yes
C6 C7 C8 121.6(8) yes
C6 C7 H71 119.0 no
C8 C7 H71 119.4 no
C7 C8 C9 119.1(9) yes
C7 C8 H81 119.7 no
C9 C8 H81 121.2 no
C8 C9 C10 120.1(8) yes
C8 C9 H91 119.8 no
C10 C9 H91 120.1 no
C9 C10 C11 120.5(8) yes
C9 C10 H101 119.5 no
C11 C10 H101 120.1 no
C6 C11 C10 120.4(8) yes
C6 C11 H111 120.1 no
C10 C11 H111 119.4 no
P5 C12 C13 124.6(6) yes
P5 C12 C17 118.5(6) yes
C13 C12 C17 116.9(7) yes
C12 C13 C14 122.1(8) yes
C12 C13 H131 119.2 no
C14 C13 H131 118.7 no
C13 C14 C15 118.6(8) yes
C13 C14 H141 120.6 no
C15 C14 H141 120.7 no
C14 C15 C16 120.6(8) yes
C14 C15 H151 119.0 no
C16 C15 H151 120.3 no
C15 C16 C17 119.8(8) yes
C15 C16 H161 121.1 no
C17 C16 H161 119.1 no
C12 C17 C16 122.0(8) yes
C12 C17 H171 118.4 no
C16 C17 H171 119.6 no
P2 C18 C19 122.1(6) yes
P2 C18 C23 121.3(6) yes
C19 C18 C23 116.4(7) yes
C18 C19 C20 121.4(8) yes
C18 C19 H191 119.2 no
C20 C19 H191 119.4 no
C19 C20 C21 120.0(8) yes
C19 C20 H201 119.3 no
C21 C20 H201 120.6 no
C20 C21 C22 119.6(8) yes
C20 C21 H211 118.9 no
C22 C21 H211 121.5 no
C21 C22 C23 120.0(8) yes
C21 C22 H221 120.3 no
C23 C22 H221 119.7 no
C22 C23 C18 122.5(8) yes
C22 C23 H231 118.0 no
C18 C23 H231 119.5 no
P2 C24 C25 117.2(6) yes
P2 C24 C29 126.2(6) yes
C25 C24 C29 116.4(7) yes
C24 C25 C26 122.1(8) yes
C24 C25 H251 120.2 no
C26 C25 H251 117.7 no
C25 C26 C27 120.0(8) yes
C25 C26 H261 120.7 no
C27 C26 H261 119.3 no
C26 C27 C28 119.2(8) yes
C26 C27 H271 120.2 no
C28 C27 H271 120.5 no
C27 C28 C29 119.6(8) yes
C27 C28 H281 119.1 no
C29 C28 H281 121.3 no
C24 C29 C28 122.7(8) yes
C24 C29 H291 118.6 no
C28 C29 H291 118.7 no
Fe1 P30 C31 108.2(3) yes
Fe1 P30 C46 124.1(2) yes
C31 P30 C46 97.6(3) yes
Fe1 P30 C52 119.5(2) yes
C31 P30 C52 102.7(3) yes
C46 P30 C52 100.8(3) yes
P30 C31 C32 107.0(5) yes
P30 C31 H312 110.7 no
C32 C31 H312 109.7 no
P30 C31 H311 110.0 no
C32 C31 H311 110.4 no
H312 C31 H311 109.0 no
C31 C32 P33 110.0(5) yes
C31 C32 H322 108.1 no
P33 C32 H322 106.4 no
C31 C32 H321 111.4 no
P33 C32 H321 109.4 no
H322 C32 H321 111.3 no
C32 P33 Fe1 110.9(3) yes
C32 P33 C34 94.4(3) yes
Fe1 P33 C34 131.1(2) yes
C32 P33 C40 101.0(4) yes
Fe1 P33 C40 115.1(3) yes
C34 P33 C40 99.2(4) yes
P33 C34 C35 121.5(6) yes
P33 C34 C39 118.3(6) yes
C35 C34 C39 119.5(7) yes
C34 C35 C36 121.9(7) yes
C34 C35 H351 118.6 no
C36 C35 H351 119.5 no
C35 C36 C37 119.9(8) yes
C35 C36 H361 120.9 no
C37 C36 H361 119.2 no
C36 C37 C38 118.3(7) yes
C36 C37 H371 120.9 no
C38 C37 H371 120.7 no
C37 C38 C39 120.9(7) yes
C37 C38 H381 119.7 no
C39 C38 H381 119.4 no
C38 C39 C34 119.4(7) yes
C38 C39 H391 119.5 no
C34 C39 H391 121.1 no
P33 C40 C41 122.2(6) yes
P33 C40 C45 119.6(7) yes
C41 C40 C45 118.0(7) yes
C40 C41 C42 121.3(8) yes
C40 C41 H411 119.5 no
C42 C41 H411 119.2 no
C41 C42 C43 120.3(8) yes
C41 C42 H421 120.3 no
C43 C42 H421 119.3 no
C42 C43 C44 118.9(8) yes
C42 C43 H431 120.9 no
C44 C43 H431 120.1 no
C43 C44 C45 120.4(8) yes
C43 C44 H441 120.1 no
C45 C44 H441 119.5 no
C40 C45 C44 121.0(8) yes
C40 C45 H451 119.1 no
C44 C45 H451 119.9 no
P30 C46 C47 124.9(6) yes
P30 C46 C51 117.4(6) yes
C47 C46 C51 117.7(7) yes
C46 C47 C48 120.1(8) yes
C46 C47 H471 119.0 no
C48 C47 H471 120.9 no
C47 C48 C49 122.6(8) yes
C47 C48 H481 118.5 no
C49 C48 H481 118.9 no
C48 C49 C50 118.6(7) yes
C48 C49 H491 120.0 no
C50 C49 H491 121.4 no
C49 C50 C51 119.7(7) yes
C49 C50 H501 119.6 no
C51 C50 H501 120.7 no
C50 C51 C46 121.1(7) yes
C50 C51 H511 119.3 no
C46 C51 H511 119.6 no
P30 C52 C53 123.9(6) yes
P30 C52 C57 119.0(5) yes
C53 C52 C57 117.1(7) yes
C52 C53 C54 121.3(8) yes
C52 C53 H531 119.0 no
C54 C53 H531 119.8 no
C53 C54 C55 120.1(7) yes
C53 C54 H541 119.9 no
C55 C54 H541 119.9 no
C54 C55 C56 120.2(7) yes
C54 C55 H551 119.6 no
C56 C55 H551 120.2 no
C55 C56 C57 119.4(7) yes
C55 C56 H561 120.0 no
C57 C56 H561 120.6 no
C52 C57 C56 122.0(7) yes
C52 C57 H571 119.4 no
C56 C57 H571 118.7 no
Fe1 C58 C59 69.5(4) yes
Fe1 C58 H582 116.3 no
C59 C58 H582 118.4 no
Fe1 C58 H581 119.0 no
C59 C58 H581 119.3 no
H582 C58 H581 109.6 no
C58 C59 Fe1 70.4(4) yes
C58 C59 H592 116.9 no
Fe1 C59 H592 118.3 no
C58 C59 H591 118.7 no
Fe1 C59 H591 119.0 no
H592 C59 H591 109.3 no

loop_
_geom_bond_atom_site_label_1
_geom_bond_atom_site_label_2
_geom_bond_distance
_geom_bond_publ_flag
Fe1 P2 2.243(2) yes
Fe1 P5 2.237(2) yes
Fe1 P30 2.218(2) yes
Fe1 P33 2.216(2) yes
Fe1 C58 2.093(7) yes
Fe1 C59 2.081(8) yes
P2 C3 1.886(7) yes
P2 C18 1.854(8) yes
P2 C24 1.882(8) yes
C3 C4 1.507(11) yes
C3 H31 0.973 no
C3 H32 0.958 no
C4 P5 1.864(7) yes
C4 H42 0.968 no
C4 H41 0.972 no
P5 C6 1.844(9) yes
P5 C12 1.843(8) yes
C6 C7 1.385(11) yes
C6 C11 1.408(11) yes
C7 C8 1.400(12) yes
C7 H71 0.925 no
C8 C9 1.393(13) yes
C8 H81 0.937 no
C9 C10 1.379(14) yes
C9 H91 0.930 no
C10 C11 1.390(12) yes
C10 H101 0.917 no
C11 H111 0.933 no
C12 C13 1.392(11) yes
C12 C17 1.392(11) yes
C13 C14 1.399(12) yes
C13 H131 0.930 no
C14 C15 1.390(13) yes
C14 H141 0.920 no
C15 C16 1.369(13) yes
C15 H151 0.923 no
C16 C17 1.384(11) yes
C16 H161 0.942 no
C17 H171 0.942 no
C18 C19 1.399(11) yes
C18 C23 1.396(12) yes
C19 C20 1.411(11) yes
C19 H191 0.935 no
C20 C21 1.387(13) yes
C20 H201 0.932 no
C21 C22 1.373(12) yes
C21 H211 0.932 no
C22 C23 1.397(12) yes
C22 H221 0.926 no
C23 H231 0.936 no
C24 C25 1.394(11) yes
C24 C29 1.385(11) yes
C25 C26 1.386(12) yes
C25 H251 0.944 no
C26 C27 1.378(12) yes
C26 H261 0.924 no
C27 C28 1.394(12) yes
C27 H271 0.939 no
C28 C29 1.378(11) yes
C28 H281 0.932 no
C29 H291 0.930 no
P30 C31 1.847(7) yes
P30 C46 1.843(8) yes
P30 C52 1.832(8) yes
C31 C32 1.527(11) yes
C31 H312 0.983 no
C31 H311 0.967 no
C32 P33 1.900(8) yes
C32 H322 0.969 no
C32 H321 0.960 no
P33 C34 1.896(8) yes
P33 C40 1.853(8) yes
C34 C35 1.378(11) yes
C34 C39 1.388(10) yes
C35 C36 1.382(12) yes
C35 H351 0.940 no
C36 C37 1.402(12) yes
C36 H361 0.928 no
C37 C38 1.406(12) yes
C37 H371 0.932 no
C38 C39 1.407(11) yes
C38 H381 0.917 no
C39 H391 0.938 no
C40 C41 1.387(12) yes
C40 C45 1.403(11) yes
C41 C42 1.375(11) yes
C41 H411 0.942 no
C42 C43 1.395(13) yes
C42 H421 0.934 no
C43 C44 1.392(13) yes
C43 H431 0.928 no
C44 C45 1.375(12) yes
C44 H441 0.932 no
C45 H451 0.934 no
C46 C47 1.410(11) yes
C46 C51 1.398(11) yes
C47 C48 1.363(11) yes
C47 H471 0.923 no
C48 C49 1.383(12) yes
C48 H481 0.933 no
C49 C50 1.386(12) yes
C49 H491 0.925 no
C50 C51 1.404(10) yes
C50 H501 0.924 no
C51 H511 0.922 no
C52 C53 1.404(10) yes
C52 C57 1.407(11) yes
C53 C54 1.381(11) yes
C53 H531 0.939 no
C54 C55 1.384(12) yes
C54 H541 0.934 no
C55 C56 1.391(12) yes
C55 H551 0.935 no
C56 C57 1.377(11) yes
C56 H561 0.938 no
C57 H571 0.948 no
C58 C59 1.434(11) yes
C58 H582 0.993 no
C58 H581 0.977 no
C59 H592 0.983 no
C59 H591 0.977 no

loop_
_geom_hbond_atom_site_label_D
_geom_hbond_atom_site_label_H
_geom_hbond_atom_site_label_A
_geom_hbond_angle_DHA
_geom_hbond_distance_DH
_geom_hbond_distance_HA
_geom_hbond_distance_DA
_geom_hbond_publ_flag
C29 H291 C23 130.00 0.930 2.405 3.085(12) yes
C25 H251 C58 143.00 0.944 2.429 3.233(12) yes
C51 H511 C35 161.00 0.922 2.574 3.460(12) yes
C59 H592 C7 143.00 0.983 2.581 3.422(12) yes
